data_4084881
loop_
_publ_author_name
'Zhang, Min'
'Ni, Xufeng'
'Shen, Zhiquan'

_publ_section_title
;
 Synthesis of Bimetallic Bis(phenolate) N-Heterocyclic Carbene Lanthanide
 Complexes and Their Applications in the Ring-Opening Polymerization
 ofl-Lactide
;
_journal_issue 23
_journal_name_full Organometallics
_journal_page_first 6861
_journal_paper_doi 10.1021/om500930m
_journal_volume 33
_journal_year 2014
_chemical_formula_moiety 'C99 H147 Cl3 Er2 N6 O6'
_chemical_formula_sum 'C99 H147 Cl3 Er2 N6 O6'
_chemical_formula_weight 1958.10
_chemical_name_systematic
; 
 ? 
;
_space_group_IT_number 14
_symmetry_cell_setting monoclinic
_symmetry_space_group_name_Hall '-P 2yn'
_symmetry_space_group_name_H-M 'P 1 21/n 1'
_atom_sites_solution_hydrogens geom
_atom_sites_solution_primary direct
_atom_sites_solution_secondary difmap
_audit_creation_method SHELXL-97
_cell_angle_alpha 90.00
_cell_angle_beta 103.321(4)
_cell_angle_gamma 90.00
_cell_formula_units_Z 4
_cell_length_a 21.2225(8)
_cell_length_b 15.9240(5)
_cell_length_c 32.9756(11)
_cell_measurement_reflns_used 10947
_cell_measurement_temperature 140(2)
_cell_measurement_theta_max 29.5657
_cell_measurement_theta_min 3.1031
_cell_volume 10844.2(7)
_computing_cell_refinement 'CrysAlis PRO (Agilent Technologies, 2011)'
_computing_data_collection 'CrysAlis PRO'
_computing_data_reduction 'CrysAlis PRO'
_computing_molecular_graphics 'OLEX2 (Dolomanov et al., 2009)'
_computing_publication_material OLEX2
_computing_structure_refinement 'SHELXL-97 (Sheldrick, 2008)'
_computing_structure_solution 'SHELXS-97 (Sheldrick, 2008)'
_diffrn_ambient_temperature 140(2)
_diffrn_detector_area_resol_mean 10.3592
_diffrn_measured_fraction_theta_full 0.979
_diffrn_measured_fraction_theta_max 0.979
_diffrn_measurement_device_type 'Xcalibur, Atlas, Gemini ultra'
_diffrn_measurement_method '\w scans'
_diffrn_radiation_monochromator graphite
_diffrn_radiation_source 'fine-focus sealed tube'
_diffrn_radiation_type MoK\a
_diffrn_radiation_wavelength 0.71073
_diffrn_reflns_av_R_equivalents 0.0362
_diffrn_reflns_av_sigmaI/netI 0.0558
_diffrn_reflns_limit_h_max 24
_diffrn_reflns_limit_h_min -25
_diffrn_reflns_limit_k_max 18
_diffrn_reflns_limit_k_min -17
_diffrn_reflns_limit_l_max 39
_diffrn_reflns_limit_l_min -28
_diffrn_reflns_number 39320
_diffrn_reflns_theta_full 25.03
_diffrn_reflns_theta_max 25.03
_diffrn_reflns_theta_min 3.11
_exptl_absorpt_coefficient_mu 1.659
_exptl_absorpt_correction_T_max 0.6537
_exptl_absorpt_correction_T_min 0.5713
_exptl_absorpt_correction_type multi-scan
_exptl_absorpt_process_details
;
CrysAlis PRO (Agilent Technologies, 2011) 
;
_exptl_crystal_colour colorless
_exptl_crystal_density_diffrn 1.199
_exptl_crystal_density_method 'not measured'
_exptl_crystal_description block
_exptl_crystal_F_000 4072
_exptl_crystal_size_max 0.38
_exptl_crystal_size_mid 0.34
_exptl_crystal_size_min 0.28
_platon_squeeze_details
;
;
_refine_diff_density_max 1.809
_refine_diff_density_min -0.809
_refine_diff_density_rms 0.117
_refine_ls_extinction_method none
_refine_ls_goodness_of_fit_ref 1.060
_refine_ls_hydrogen_treatment constr
_refine_ls_matrix_type full
_refine_ls_number_parameters 1094
_refine_ls_number_reflns 18748
_refine_ls_number_restraints 108
_refine_ls_restrained_S_all 1.059
_refine_ls_R_factor_all 0.0627
_refine_ls_R_factor_gt 0.0416
_refine_ls_shift/su_max 0.035
_refine_ls_shift/su_mean 0.001
_refine_ls_structure_factor_coef Fsqd
_refine_ls_weighting_details 'calc w=1/[\s^2^(Fo^2^)+(0.0579P)^2^+7.7479P] where P=(Fo^2^+2Fc^2^)/3'
_refine_ls_weighting_scheme calc
_refine_ls_wR_factor_gt 0.1091
_refine_ls_wR_factor_ref 0.1209
_reflns_number_gt 14002
_reflns_number_total 18748
_reflns_threshold_expression >2sigma(I)
_cod_data_source_file om500930m_si_002.cif
_cod_data_source_block 130321_zm_ernhc_1
_cod_depositor_comments 'Adding full bibliography for 4084876--4084881.cif.'
_cod_original_cell_volume 10844.2(6)
_cod_original_sg_symbol_H-M 'P 21/n'
_cod_database_code 4084881

loop_
_symmetry_equiv_pos_as_xyz
'x, y, z'
'-x+1/2, y+1/2, -z+1/2'
'-x, -y, -z'
'x-1/2, -y-1/2, z-1/2'

loop_
_atom_site_label
_atom_site_type_symbol
_atom_site_fract_x
_atom_site_fract_y
_atom_site_fract_z
_atom_site_U_iso_or_equiv
_atom_site_adp_type
_atom_site_occupancy
_atom_site_symmetry_multiplicity
_atom_site_calc_flag
_atom_site_refinement_flags
_atom_site_disorder_assembly
_atom_site_disorder_group
Er1 Er 0.272996(10) 0.827492(12) 0.593176(6) 0.01891(7) Uani 1 1 d . . .
Er2 Er 0.468462(10) 0.821733(12) 0.623545(6) 0.01907(7) Uani 1 1 d . . .
Cl1 Cl 0.37304(6) 0.88960(7) 0.55877(3) 0.0241(3) Uani 1 1 d . . .
Cl2 Cl 0.36863(5) 0.70083(7) 0.60554(3) 0.0238(3) Uani 1 1 d . . .
Cl3 Cl 0.37064(5) 0.87973(7) 0.66172(3) 0.0232(2) Uani 1 1 d . . .
O1 O 0.22420(15) 0.7889(2) 0.63981(10) 0.0257(7) Uani 1 1 d . . .
O2 O 0.51079(15) 0.73817(19) 0.67223(10) 0.0254(7) Uani 1 1 d . . .
O3 O 0.22726(15) 0.74778(19) 0.54352(10) 0.0259(7) Uani 1 1 d . . .
O4 O 0.51478(15) 0.79143(19) 0.57434(10) 0.0246(7) Uani 1 1 d . . .
O5 O 0.23049(15) 0.94743(18) 0.57495(10) 0.0238(7) Uani 1 1 d . . .
O6 O 0.51675(15) 0.93620(18) 0.64472(10) 0.0240(7) Uani 1 1 d . . .
N1 N 0.3199(2) 0.6483(3) 0.71104(13) 0.0282(10) Uani 1 1 d . . .
N2 N 0.40940(19) 0.7118(3) 0.74371(12) 0.0278(9) Uani 1 1 d . . .
N3 N 0.3249(2) 0.7662(3) 0.47319(13) 0.0313(10) Uani 1 1 d . . .
N4 N 0.4156(2) 0.7065(3) 0.50353(13) 0.0325(10) Uani 1 1 d . . .
N5 N 0.32982(19) 1.1065(2) 0.61836(13) 0.0263(9) Uani 1 1 d . . .
N6 N 0.41765(19) 1.1029(2) 0.59342(13) 0.0275(9) Uani 1 1 d . . .
C1 C 0.1892(2) 0.7569(3) 0.66534(14) 0.0240(11) Uani 1 1 d . . .
C2 C 0.1357(2) 0.7993(3) 0.67494(15) 0.0259(11) Uani 1 1 d . . .
C3 C 0.1003(2) 0.7585(3) 0.69944(16) 0.0321(12) Uani 1 1 d . . .
H3 H 0.0643 0.7874 0.7054 0.038 Uiso 1 1 calc R . .
C4 C 0.1133(2) 0.6786(3) 0.71599(17) 0.0330(13) Uani 1 1 d . . .
C5 C 0.1663(2) 0.6391(3) 0.70712(16) 0.0284(11) Uani 1 1 d . . .
H5 H 0.1774 0.5845 0.7180 0.034 Uiso 1 1 calc R . .
C6 C 0.2043(2) 0.6765(3) 0.68258(15) 0.0258(11) Uani 1 1 d . . .
C7 C 0.1174(3) 0.8899(3) 0.65968(16) 0.0306(12) Uani 1 1 d . . .
C8 C 0.1764(3) 0.9470(3) 0.67498(17) 0.0370(13) Uani 1 1 d . . .
H8A H 0.1874 0.9482 0.7055 0.055 Uiso 1 1 calc R . .
H8B H 0.1661 1.0040 0.6642 0.055 Uiso 1 1 calc R . .
H8C H 0.2132 0.9252 0.6650 0.055 Uiso 1 1 calc R . .
C9 C 0.0956(3) 0.8916(3) 0.61201(16) 0.0315(12) Uani 1 1 d . . .
H9A H 0.1296 0.8674 0.5999 0.047 Uiso 1 1 calc R . .
H9B H 0.0875 0.9497 0.6025 0.047 Uiso 1 1 calc R . .
H9C H 0.0557 0.8587 0.6031 0.047 Uiso 1 1 calc R . .
C10 C 0.0617(3) 0.9255(4) 0.6765(2) 0.0470(16) Uani 1 1 d . . .
H10A H 0.0232 0.8904 0.6671 0.071 Uiso 1 1 calc R . .
H10B H 0.0523 0.9829 0.6662 0.071 Uiso 1 1 calc R . .
H10C H 0.0739 0.9260 0.7070 0.071 Uiso 1 1 calc R . .
C11 C 0.0707(3) 0.6399(4) 0.74317(18) 0.0383(14) Uani 1 1 d . . .
C12 C 0.0755(3) 0.6928(4) 0.7831(2) 0.0588(18) Uani 1 1 d . . .
H12A H 0.1201 0.6915 0.7998 0.088 Uiso 1 1 calc R . .
H12B H 0.0463 0.6695 0.7993 0.088 Uiso 1 1 calc R . .
H12C H 0.0630 0.7509 0.7754 0.088 Uiso 1 1 calc R . .
C13 C 0.0918(3) 0.5519(4) 0.7569(2) 0.0527(17) Uani 1 1 d . . .
H13A H 0.0869 0.5156 0.7324 0.079 Uiso 1 1 calc R . .
H13B H 0.0648 0.5305 0.7751 0.079 Uiso 1 1 calc R . .
H13C H 0.1372 0.5526 0.7722 0.079 Uiso 1 1 calc R . .
C14 C 0.0007(3) 0.6392(4) 0.7196(2) 0.0505(16) Uani 1 1 d . . .
H14A H -0.0134 0.6968 0.7117 0.076 Uiso 1 1 calc R . .
H14B H -0.0262 0.6157 0.7374 0.076 Uiso 1 1 calc R . .
H14C H -0.0039 0.6048 0.6945 0.076 Uiso 1 1 calc R . .
C15 C 0.2634(2) 0.6307(3) 0.67714(16) 0.0289(12) Uani 1 1 d . . .
H15A H 0.2547 0.5696 0.6760 0.035 Uiso 1 1 calc R . .
H15B H 0.2731 0.6475 0.6503 0.035 Uiso 1 1 calc R . .
C16 C 0.3251(3) 0.6273(4) 0.75509(18) 0.0493(16) Uani 1 1 d . . .
H16A H 0.3202 0.5662 0.7589 0.059 Uiso 1 1 calc R . .
H16B H 0.2921 0.6575 0.7664 0.059 Uiso 1 1 calc R . .
C17 C 0.3936(3) 0.6570(4) 0.77584(19) 0.0501(16) Uani 1 1 d . . .
H17A H 0.3942 0.6885 0.8018 0.060 Uiso 1 1 calc R . .
H17B H 0.4241 0.6092 0.7822 0.060 Uiso 1 1 calc R . .
C18 C 0.3675(2) 0.6977(3) 0.70847(15) 0.0250(11) Uani 1 1 d . . .
H18 H 0.3716 0.7219 0.6829 0.030 Uiso 1 1 calc R . .
C19 C 0.4695(2) 0.7592(3) 0.74779(16) 0.0278(11) Uani 1 1 d . . .
H19A H 0.4800 0.7877 0.7752 0.033 Uiso 1 1 calc R . .
H19B H 0.4633 0.8029 0.7259 0.033 Uiso 1 1 calc R . .
C20 C 0.5250(2) 0.7038(3) 0.74404(16) 0.0265(11) Uani 1 1 d . . .
C21 C 0.5584(2) 0.6621(3) 0.77972(16) 0.0284(12) Uani 1 1 d . . .
H21 H 0.5466 0.6724 0.8054 0.034 Uiso 1 1 calc R . .
C22 C 0.6082(2) 0.6062(3) 0.77915(16) 0.0305(12) Uani 1 1 d . A .
C23 C 0.6224(2) 0.5947(3) 0.74033(16) 0.0298(12) Uani 1 1 d . . .
H23 H 0.6559 0.5561 0.7389 0.036 Uiso 1 1 calc R . .
C24 C 0.5920(2) 0.6345(3) 0.70348(15) 0.0248(11) Uani 1 1 d . . .
C25 C 0.5422(2) 0.6936(3) 0.70563(15) 0.0232(11) Uani 1 1 d . . .
C26 C 0.6441(3) 0.5587(4) 0.8183(2) 0.0513(11) Uani 1 1 d U . .
C27 C 0.6124(6) 0.5668(8) 0.8541(4) 0.0532(12) Uani 0.556(5) 1 d PU A 1
H27A H 0.6142 0.6255 0.8632 0.080 Uiso 0.556(5) 1 calc PR A 1
H27B H 0.6351 0.5314 0.8772 0.080 Uiso 0.556(5) 1 calc PR A 1
H27C H 0.5671 0.5489 0.8454 0.080 Uiso 0.556(5) 1 calc PR A 1
C28 C 0.6453(6) 0.4628(7) 0.8079(4) 0.0548(12) Uani 0.556(5) 1 d PU A 1
H28A H 0.6008 0.4417 0.7994 0.082 Uiso 0.556(5) 1 calc PR A 1
H28B H 0.6686 0.4321 0.8326 0.082 Uiso 0.556(5) 1 calc PR A 1
H28C H 0.6673 0.4546 0.7851 0.082 Uiso 0.556(5) 1 calc PR A 1
C29 C 0.7124(6) 0.5902(8) 0.8311(4) 0.0550(12) Uani 0.556(5) 1 d PU A 1
H29A H 0.7354 0.5769 0.8094 0.082 Uiso 0.556(5) 1 calc PR A 1
H29B H 0.7344 0.5631 0.8573 0.082 Uiso 0.556(5) 1 calc PR A 1
H29C H 0.7121 0.6511 0.8352 0.082 Uiso 0.556(5) 1 calc PR A 1
C30 C 0.6106(3) 0.6118(3) 0.66280(16) 0.0320(12) Uani 1 1 d . . .
C31 C 0.6644(3) 0.5454(3) 0.66862(18) 0.0454(15) Uani 1 1 d . . .
H31A H 0.7041 0.5680 0.6866 0.068 Uiso 1 1 calc R . .
H31B H 0.6725 0.5306 0.6414 0.068 Uiso 1 1 calc R . .
H31C H 0.6510 0.4952 0.6816 0.068 Uiso 1 1 calc R . .
C32 C 0.5514(3) 0.5770(3) 0.63135(18) 0.0413(14) Uani 1 1 d . . .
H32A H 0.5381 0.5237 0.6417 0.062 Uiso 1 1 calc R . .
H32B H 0.5627 0.5677 0.6045 0.062 Uiso 1 1 calc R . .
H32C H 0.5158 0.6174 0.6278 0.062 Uiso 1 1 calc R . .
C33 C 0.6368(3) 0.6893(3) 0.64427(17) 0.0349(13) Uani 1 1 d . . .
H33A H 0.6019 0.7304 0.6356 0.052 Uiso 1 1 calc R . .
H33B H 0.6533 0.6724 0.6200 0.052 Uiso 1 1 calc R . .
H33C H 0.6720 0.7145 0.6653 0.052 Uiso 1 1 calc R . .
C34 C 0.1975(2) 0.7063(3) 0.50901(15) 0.0262(11) Uani 1 1 d . . .
C35 C 0.1531(2) 0.6403(3) 0.50840(15) 0.0262(11) Uani 1 1 d . . .
C36 C 0.1263(2) 0.6015(3) 0.47037(16) 0.0316(12) Uani 1 1 d . . .
H36 H 0.0962 0.5573 0.4704 0.038 Uiso 1 1 calc R . .
C37 C 0.1404(3) 0.6227(3) 0.43249(16) 0.0344(13) Uani 1 1 d . . .
C38 C 0.1833(3) 0.6875(3) 0.43360(16) 0.0351(13) Uani 1 1 d . . .
H38 H 0.1940 0.7047 0.4084 0.042 Uiso 1 1 calc R . .
C39 C 0.2120(2) 0.7294(3) 0.47075(15) 0.0291(12) Uani 1 1 d . . .
C40 C 0.1348(2) 0.6086(3) 0.54824(16) 0.0295(12) Uani 1 1 d . . .
C41 C 0.1954(3) 0.5731(3) 0.57783(17) 0.0381(13) Uani 1 1 d . . .
H41A H 0.2112 0.5246 0.5648 0.057 Uiso 1 1 calc R . .
H41B H 0.1847 0.5557 0.6039 0.057 Uiso 1 1 calc R . .
H41C H 0.2291 0.6164 0.5837 0.057 Uiso 1 1 calc R . .
C42 C 0.1062(3) 0.6804(3) 0.56940(18) 0.0377(14) Uani 1 1 d . . .
H42A H 0.1377 0.7262 0.5760 0.057 Uiso 1 1 calc R . .
H42B H 0.0959 0.6598 0.5951 0.057 Uiso 1 1 calc R . .
H42C H 0.0666 0.7012 0.5505 0.057 Uiso 1 1 calc R . .
C43 C 0.0837(3) 0.5382(4) 0.54001(18) 0.0435(15) Uani 1 1 d . . .
H43A H 0.0441 0.5590 0.5213 0.065 Uiso 1 1 calc R . .
H43B H 0.0742 0.5206 0.5664 0.065 Uiso 1 1 calc R . .
H43C H 0.1004 0.4903 0.5271 0.065 Uiso 1 1 calc R . .
C44 C 0.1120(4) 0.5764(5) 0.3916(2) 0.0690(12) Uani 1 1 d U . .
C45 C 0.0540(4) 0.5210(5) 0.3952(2) 0.0725(12) Uani 1 1 d U . .
H45A H 0.0695 0.4727 0.4131 0.109 Uiso 1 1 calc R . .
H45B H 0.0318 0.5013 0.3674 0.109 Uiso 1 1 calc R . .
H45C H 0.0239 0.5539 0.4073 0.109 Uiso 1 1 calc R . .
C46 C 0.0864(4) 0.6374(5) 0.3562(2) 0.0723(12) Uani 1 1 d U . .
H46A H 0.0542 0.6745 0.3639 0.108 Uiso 1 1 calc R . .
H46B H 0.0662 0.6060 0.3310 0.108 Uiso 1 1 calc R . .
H46C H 0.1222 0.6712 0.3509 0.108 Uiso 1 1 calc R . .
C47 C 0.1647(4) 0.5235(5) 0.3803(2) 0.0717(12) Uani 1 1 d U . .
H47A H 0.2005 0.5599 0.3770 0.108 Uiso 1 1 calc R . .
H47B H 0.1472 0.4939 0.3540 0.108 Uiso 1 1 calc R . .
H47C H 0.1806 0.4825 0.4024 0.108 Uiso 1 1 calc R . .
C48 C 0.2594(3) 0.7983(3) 0.46888(16) 0.0339(12) Uani 1 1 d . . .
H48A H 0.2458 0.8282 0.4419 0.041 Uiso 1 1 calc R . .
H48B H 0.2590 0.8392 0.4915 0.041 Uiso 1 1 calc R . .
C49 C 0.3545(3) 0.7135(3) 0.50128(15) 0.0293(12) Uani 1 1 d . . .
H49 H 0.3328 0.6827 0.5187 0.035 Uiso 1 1 calc R . .
C50 C 0.3727(3) 0.8139(4) 0.45743(19) 0.0442(15) Uani 1 1 d . . .
H50A H 0.3789 0.8707 0.4699 0.053 Uiso 1 1 calc R . .
H50B H 0.3603 0.8190 0.4267 0.053 Uiso 1 1 calc R . .
C51 C 0.4329(3) 0.7603(5) 0.4715(2) 0.0581(19) Uani 1 1 d . . .
H51A H 0.4415 0.7264 0.4482 0.070 Uiso 1 1 calc R . .
H51B H 0.4713 0.7952 0.4833 0.070 Uiso 1 1 calc R . .
C52 C 0.4610(2) 0.6476(3) 0.53022(16) 0.0310(12) Uani 1 1 d . . .
H52A H 0.4546 0.5903 0.5183 0.037 Uiso 1 1 calc R . .
H52B H 0.4522 0.6461 0.5584 0.037 Uiso 1 1 calc R . .
C53 C 0.5296(2) 0.6755(3) 0.53300(16) 0.0284(12) Uani 1 1 d . . .
C54 C 0.5693(2) 0.6278(3) 0.51408(16) 0.0303(12) Uani 1 1 d . . .
H54 H 0.5543 0.5747 0.5027 0.036 Uiso 1 1 calc R . .
C55 C 0.6304(2) 0.6553(3) 0.51128(16) 0.0295(12) Uani 1 1 d . . .
C56 C 0.6456(2) 0.7367(3) 0.52455(15) 0.0271(11) Uani 1 1 d . . .
H56 H 0.6855 0.7592 0.5210 0.032 Uiso 1 1 calc R . .
C57 C 0.6068(2) 0.7882(3) 0.54279(15) 0.0247(11) Uani 1 1 d . . .
C58 C 0.5504(2) 0.7537(3) 0.55130(14) 0.0230(10) Uani 1 1 d . . .
C59 C 0.6747(3) 0.5961(3) 0.49389(18) 0.0381(13) Uani 1 1 d . . .
C60 C 0.6888(3) 0.5178(4) 0.5221(2) 0.0564(18) Uani 1 1 d . . .
H60A H 0.7062 0.5354 0.5510 0.085 Uiso 1 1 calc R . .
H60B H 0.7206 0.4822 0.5130 0.085 Uiso 1 1 calc R . .
H60C H 0.6487 0.4862 0.5203 0.085 Uiso 1 1 calc R . .
C61 C 0.7393(3) 0.6379(4) 0.4928(3) 0.061(2) Uani 1 1 d . . .
H61A H 0.7311 0.6885 0.4754 0.092 Uiso 1 1 calc R . .
H61B H 0.7659 0.5987 0.4810 0.092 Uiso 1 1 calc R . .
H61C H 0.7621 0.6533 0.5211 0.092 Uiso 1 1 calc R . .
C62 C 0.6432(3) 0.5683(4) 0.4501(2) 0.0547(17) Uani 1 1 d . . .
H62A H 0.6037 0.5366 0.4505 0.082 Uiso 1 1 calc R . .
H62B H 0.6732 0.5325 0.4394 0.082 Uiso 1 1 calc R . .
H62C H 0.6321 0.6177 0.4322 0.082 Uiso 1 1 calc R . .
C63 C 0.6259(2) 0.8814(3) 0.55259(16) 0.0279(11) Uani 1 1 d . . .
C64 C 0.6451(3) 0.8966(3) 0.59950(17) 0.0348(13) Uani 1 1 d . . .
H64A H 0.6089 0.8816 0.6119 0.052 Uiso 1 1 calc R . .
H64B H 0.6560 0.9560 0.6049 0.052 Uiso 1 1 calc R . .
H64C H 0.6828 0.8619 0.6118 0.052 Uiso 1 1 calc R . .
C65 C 0.6809(3) 0.9100(3) 0.53298(19) 0.0417(14) Uani 1 1 d . . .
H65A H 0.7208 0.8804 0.5462 0.063 Uiso 1 1 calc R . .
H65B H 0.6874 0.9706 0.5370 0.063 Uiso 1 1 calc R . .
H65C H 0.6697 0.8974 0.5031 0.063 Uiso 1 1 calc R . .
C66 C 0.5672(3) 0.9370(3) 0.53327(18) 0.0360(13) Uani 1 1 d . . .
H66A H 0.5580 0.9327 0.5028 0.054 Uiso 1 1 calc R . .
H66B H 0.5769 0.9955 0.5416 0.054 Uiso 1 1 calc R . .
H66C H 0.5293 0.9181 0.5431 0.054 Uiso 1 1 calc R . .
C67 C 0.1964(2) 1.0183(3) 0.57212(15) 0.0238(11) Uani 1 1 d . . .
C68 C 0.1415(2) 1.0355(3) 0.53887(16) 0.0267(11) Uani 1 1 d . . .
C69 C 0.1044(2) 1.1065(3) 0.54176(17) 0.0305(12) Uani 1 1 d . . .
H69 H 0.0667 1.1155 0.5203 0.037 Uiso 1 1 calc R . .
C70 C 0.1187(3) 1.1656(3) 0.57418(18) 0.0357(13) Uani 1 1 d . . .
C71 C 0.1754(3) 1.1514(3) 0.60414(18) 0.0339(13) Uani 1 1 d . . .
H71 H 0.1886 1.1909 0.6261 0.041 Uiso 1 1 calc R . .
C72 C 0.2133(2) 1.0803(3) 0.60268(16) 0.0283(12) Uani 1 1 d . . .
C73 C 0.1253(2) 0.9832(3) 0.49892(16) 0.0272(11) Uani 1 1 d . . .
C74 C 0.1857(3) 0.9874(4) 0.47989(18) 0.0402(14) Uani 1 1 d . . .
H74A H 0.1918 1.0452 0.4713 0.060 Uiso 1 1 calc R . .
H74B H 0.1793 0.9503 0.4556 0.060 Uiso 1 1 calc R . .
H74C H 0.2240 0.9694 0.5008 0.060 Uiso 1 1 calc R . .
C75 C 0.1093(2) 0.8921(3) 0.50697(16) 0.0303(12) Uani 1 1 d . . .
H75A H 0.1453 0.8674 0.5276 0.045 Uiso 1 1 calc R . .
H75B H 0.1026 0.8602 0.4809 0.045 Uiso 1 1 calc R . .
H75C H 0.0698 0.8902 0.5176 0.045 Uiso 1 1 calc R . .
C76 C 0.0681(2) 1.0177(3) 0.46545(16) 0.0351(13) Uani 1 1 d . . .
H76A H 0.0284 1.0149 0.4758 0.053 Uiso 1 1 calc R . .
H76B H 0.0628 0.9839 0.4400 0.053 Uiso 1 1 calc R . .
H76C H 0.0768 1.0762 0.4593 0.053 Uiso 1 1 calc R . .
C77 C 0.0733(4) 1.2386(5) 0.5767(3) 0.0848(15) Uani 1 1 d U . .
C78 C 0.0457(4) 1.2758(5) 0.5355(3) 0.0879(15) Uani 1 1 d U . .
H78A H 0.0806 1.2983 0.5238 0.132 Uiso 1 1 calc R . .
H78B H 0.0159 1.3212 0.5384 0.132 Uiso 1 1 calc R . .
H78C H 0.0221 1.2325 0.5168 0.132 Uiso 1 1 calc R . .
C79 C 0.1052(4) 1.3065(5) 0.6063(3) 0.0866(15) Uani 1 1 d U . .
H79A H 0.1199 1.2828 0.6343 0.130 Uiso 1 1 calc R . .
H79B H 0.0739 1.3515 0.6069 0.130 Uiso 1 1 calc R . .
H79C H 0.1423 1.3292 0.5969 0.130 Uiso 1 1 calc R . .
C80 C 0.0148(4) 1.2027(5) 0.5918(3) 0.0873(15) Uani 1 1 d U . .
H80A H -0.0025 1.1536 0.5749 0.131 Uiso 1 1 calc R . .
H80B H -0.0190 1.2457 0.5889 0.131 Uiso 1 1 calc R . .
H80C H 0.0288 1.1861 0.6211 0.131 Uiso 1 1 calc R . .
C81 C 0.2767(2) 1.0751(3) 0.63506(15) 0.0253(11) Uani 1 1 d . . .
H81A H 0.2735 1.1086 0.6598 0.030 Uiso 1 1 calc R . .
H81B H 0.2853 1.0160 0.6440 0.030 Uiso 1 1 calc R . .
C82 C 0.3276(3) 1.1865(3) 0.5954(2) 0.0439(15) Uani 1 1 d . . .
H82A H 0.3196 1.2346 0.6125 0.053 Uiso 1 1 calc R . .
H82B H 0.2939 1.1854 0.5691 0.053 Uiso 1 1 calc R . .
C83 C 0.3962(3) 1.1902(3) 0.58701(19) 0.0390(14) Uani 1 1 d . . .
H83A H 0.3948 1.2090 0.5582 0.047 Uiso 1 1 calc R . .
H83B H 0.4247 1.2283 0.6069 0.047 Uiso 1 1 calc R . .
C84 C 0.3799(2) 1.0632(3) 0.61344(15) 0.0280(12) Uani 1 1 d . . .
H84 H 0.3883 1.0075 0.6236 0.034 Uiso 1 1 calc R . .
C85 C 0.4810(2) 1.0719(3) 0.58917(15) 0.0269(11) Uani 1 1 d . . .
H85A H 0.4947 1.1045 0.5671 0.032 Uiso 1 1 calc R . .
H85B H 0.4766 1.0124 0.5802 0.032 Uiso 1 1 calc R . .
C86 C 0.5324(2) 1.0785(3) 0.62887(15) 0.0259(11) Uani 1 1 d . . .
C87 C 0.5624(2) 1.1556(3) 0.63878(17) 0.0294(12) Uani 1 1 d . . .
H87 H 0.5506 1.2008 0.6197 0.035 Uiso 1 1 calc R . .
C88 C 0.6087(3) 1.1696(3) 0.67498(18) 0.0350(13) Uani 1 1 d . . .
C89 C 0.6244(3) 1.0997(3) 0.70083(17) 0.0346(13) Uani 1 1 d . . .
H89 H 0.6565 1.1069 0.7259 0.042 Uiso 1 1 calc R . .
C90 C 0.5969(2) 1.0203(3) 0.69280(16) 0.0284(11) Uani 1 1 d . . .
C91 C 0.5478(2) 1.0086(3) 0.65549(15) 0.0237(11) Uani 1 1 d . . .
C92 C 0.6368(3) 1.2568(4) 0.6867(2) 0.0523(17) Uani 1 1 d . . .
C93 C 0.6643(4) 1.2939(4) 0.6518(3) 0.067(2) Uani 1 1 d . . .
H93A H 0.6984 1.2570 0.6464 0.101 Uiso 1 1 calc R . .
H93B H 0.6824 1.3495 0.6601 0.101 Uiso 1 1 calc R . .
H93C H 0.6297 1.2989 0.6265 0.101 Uiso 1 1 calc R . .
C94 C 0.5841(4) 1.3128(4) 0.6958(3) 0.090(3) Uani 1 1 d . . .
H94A H 0.5488 1.3171 0.6708 0.135 Uiso 1 1 calc R . .
H94B H 0.6019 1.3688 0.7037 0.135 Uiso 1 1 calc R . .
H94C H 0.5676 1.2889 0.7187 0.135 Uiso 1 1 calc R . .
C95 C 0.6930(4) 1.2556(5) 0.7265(3) 0.096(3) Uani 1 1 d . . .
H95A H 0.6767 1.2349 0.7502 0.143 Uiso 1 1 calc R . .
H95B H 0.7100 1.3126 0.7324 0.143 Uiso 1 1 calc R . .
H95C H 0.7275 1.2185 0.7219 0.143 Uiso 1 1 calc R . .
C96 C 0.6190(2) 0.9497(3) 0.72459(15) 0.0294(12) Uani 1 1 d . . .
C97 C 0.6719(3) 0.9770(4) 0.76218(18) 0.0445(15) Uani 1 1 d . . .
H97A H 0.7106 0.9937 0.7528 0.067 Uiso 1 1 calc R . .
H97B H 0.6825 0.9302 0.7819 0.067 Uiso 1 1 calc R . .
H97C H 0.6563 1.0247 0.7759 0.067 Uiso 1 1 calc R . .
C98 C 0.6459(3) 0.8754(3) 0.70427(16) 0.0363(13) Uani 1 1 d . . .
H98A H 0.6122 0.8539 0.6811 0.054 Uiso 1 1 calc R . .
H98B H 0.6594 0.8309 0.7249 0.054 Uiso 1 1 calc R . .
H98C H 0.6832 0.8940 0.6938 0.054 Uiso 1 1 calc R . .
C99 C 0.5615(3) 0.9205(3) 0.74149(17) 0.0363(13) Uani 1 1 d . . .
H99A H 0.5485 0.9655 0.7581 0.054 Uiso 1 1 calc R . .
H99B H 0.5739 0.8707 0.7590 0.054 Uiso 1 1 calc R . .
H99C H 0.5252 0.9064 0.7182 0.054 Uiso 1 1 calc R . .
C28A C 0.6989(7) 0.5073(9) 0.8137(5) 0.0548(12) Uani 0.444(5) 1 d P A 2
H28D H 0.6830 0.4583 0.7963 0.082 Uiso 0.444(5) 1 calc PR A 2
H28E H 0.7230 0.4886 0.8412 0.082 Uiso 0.444(5) 1 calc PR A 2
H28F H 0.7274 0.5405 0.8004 0.082 Uiso 0.444(5) 1 calc PR A 2
C29A C 0.6743(7) 0.6260(9) 0.8525(4) 0.0550(12) Uani 0.444(5) 1 d P A 2
H29D H 0.7066 0.6595 0.8427 0.082 Uiso 0.444(5) 1 calc PR A 2
H29E H 0.6952 0.5972 0.8784 0.082 Uiso 0.444(5) 1 calc PR A 2
H29F H 0.6400 0.6628 0.8576 0.082 Uiso 0.444(5) 1 calc PR A 2
C27A C 0.5972(7) 0.5116(10) 0.8370(5) 0.0532(12) Uani 0.444(5) 1 d P A 2
H27D H 0.5604 0.5480 0.8381 0.080 Uiso 0.444(5) 1 calc PR A 2
H27E H 0.6186 0.4937 0.8652 0.080 Uiso 0.444(5) 1 calc PR A 2
H27F H 0.5818 0.4622 0.8198 0.080 Uiso 0.444(5) 1 calc PR A 2

loop_
_atom_site_aniso_label
_atom_site_aniso_U_11
_atom_site_aniso_U_22
_atom_site_aniso_U_33
_atom_site_aniso_U_23
_atom_site_aniso_U_13
_atom_site_aniso_U_12
Er1 0.01982(13) 0.01896(12) 0.01676(12) 0.00026(8) 0.00177(9) 0.00028(9)
Er2 0.01994(13) 0.01870(12) 0.01776(12) 0.00035(8) 0.00266(9) 0.00037(9)
Cl1 0.0251(6) 0.0264(6) 0.0196(6) 0.0034(5) 0.0026(5) -0.0022(5)
Cl2 0.0252(6) 0.0204(6) 0.0262(6) 0.0007(5) 0.0063(5) -0.0002(5)
Cl3 0.0248(6) 0.0240(6) 0.0192(6) -0.0005(5) 0.0020(5) 0.0021(5)
O1 0.0287(19) 0.0280(18) 0.0206(18) 0.0007(14) 0.0057(15) 0.0006(15)
O2 0.0268(18) 0.0279(18) 0.0197(18) 0.0054(14) 0.0016(14) 0.0039(15)
O3 0.0259(18) 0.0280(18) 0.0218(19) -0.0026(14) 0.0016(15) -0.0033(15)
O4 0.0236(18) 0.0254(17) 0.0263(19) -0.0014(14) 0.0090(15) -0.0016(15)
O5 0.0200(17) 0.0207(17) 0.0281(19) 0.0020(14) -0.0002(14) 0.0027(14)
O6 0.0242(18) 0.0206(17) 0.0254(19) -0.0010(13) 0.0020(14) -0.0032(14)
N1 0.024(2) 0.033(2) 0.025(2) 0.0076(18) 0.0012(18) -0.001(2)
N2 0.025(2) 0.037(2) 0.020(2) 0.0078(18) 0.0025(18) -0.0006(19)
N3 0.036(3) 0.036(2) 0.022(2) 0.0006(19) 0.006(2) -0.008(2)
N4 0.025(2) 0.046(3) 0.027(2) 0.004(2) 0.0074(19) -0.007(2)
N5 0.020(2) 0.019(2) 0.035(3) -0.0007(18) -0.0020(18) 0.0029(18)
N6 0.028(2) 0.022(2) 0.031(2) 0.0029(18) 0.0042(19) 0.0011(19)
C1 0.026(3) 0.028(3) 0.018(3) 0.000(2) 0.004(2) -0.006(2)
C2 0.030(3) 0.027(3) 0.019(3) 0.003(2) 0.003(2) 0.006(2)
C3 0.028(3) 0.042(3) 0.027(3) 0.006(2) 0.009(2) 0.000(2)
C4 0.023(3) 0.041(3) 0.032(3) 0.007(2) 0.000(2) -0.007(2)
C5 0.025(3) 0.026(3) 0.032(3) 0.007(2) 0.001(2) -0.007(2)
C6 0.024(3) 0.024(3) 0.025(3) -0.002(2) -0.002(2) -0.009(2)
C7 0.039(3) 0.025(3) 0.031(3) 0.004(2) 0.015(2) 0.005(2)
C8 0.053(4) 0.024(3) 0.038(3) -0.004(2) 0.020(3) -0.001(3)
C9 0.038(3) 0.027(3) 0.029(3) 0.005(2) 0.007(2) 0.005(2)
C10 0.061(4) 0.038(3) 0.049(4) 0.006(3) 0.026(3) 0.015(3)
C11 0.028(3) 0.045(3) 0.043(4) 0.016(3) 0.010(3) -0.005(3)
C12 0.067(5) 0.069(4) 0.047(4) 0.008(3) 0.026(4) -0.007(4)
C13 0.048(4) 0.054(4) 0.058(4) 0.027(3) 0.017(3) -0.003(3)
C14 0.034(3) 0.056(4) 0.063(4) 0.023(3) 0.013(3) 0.002(3)
C15 0.030(3) 0.025(3) 0.030(3) 0.007(2) 0.005(2) 0.002(2)
C16 0.047(4) 0.064(4) 0.034(4) 0.016(3) 0.003(3) -0.015(3)
C17 0.043(4) 0.073(4) 0.033(3) 0.020(3) 0.003(3) -0.013(3)
C18 0.026(3) 0.025(2) 0.025(3) 0.005(2) 0.007(2) 0.006(2)
C19 0.022(3) 0.026(3) 0.032(3) -0.001(2) 0.001(2) -0.002(2)
C20 0.022(3) 0.025(3) 0.031(3) 0.002(2) 0.004(2) -0.004(2)
C21 0.026(3) 0.031(3) 0.027(3) 0.005(2) 0.006(2) -0.004(2)
C22 0.025(3) 0.030(3) 0.033(3) 0.010(2) -0.001(2) 0.002(2)
C23 0.033(3) 0.023(3) 0.032(3) 0.008(2) 0.005(2) 0.004(2)
C24 0.025(3) 0.022(2) 0.025(3) 0.003(2) 0.002(2) -0.002(2)
C25 0.018(3) 0.022(2) 0.025(3) 0.005(2) -0.002(2) 0.001(2)
C26 0.050(3) 0.060(3) 0.040(3) 0.021(2) 0.003(2) 0.012(2)
C27 0.052(3) 0.062(3) 0.042(3) 0.022(2) 0.003(2) 0.012(2)
C28 0.054(3) 0.063(3) 0.043(3) 0.021(2) 0.002(2) 0.012(2)
C29 0.053(3) 0.064(3) 0.043(3) 0.021(2) 0.001(2) 0.011(2)
C30 0.039(3) 0.027(3) 0.030(3) 0.005(2) 0.007(2) 0.007(2)
C31 0.065(4) 0.038(3) 0.037(3) 0.007(3) 0.018(3) 0.029(3)
C32 0.053(4) 0.033(3) 0.038(3) 0.003(2) 0.012(3) 0.000(3)
C33 0.038(3) 0.035(3) 0.032(3) 0.007(2) 0.010(3) 0.010(3)
C34 0.023(3) 0.031(3) 0.022(3) -0.002(2) 0.001(2) 0.004(2)
C35 0.022(3) 0.028(3) 0.027(3) -0.005(2) 0.004(2) 0.000(2)
C36 0.027(3) 0.030(3) 0.034(3) -0.008(2) 0.000(2) 0.002(2)
C37 0.030(3) 0.041(3) 0.030(3) -0.008(2) 0.003(2) 0.003(3)
C38 0.035(3) 0.053(3) 0.017(3) -0.001(2) 0.005(2) 0.010(3)
C39 0.028(3) 0.036(3) 0.023(3) 0.001(2) 0.004(2) 0.006(2)
C40 0.029(3) 0.031(3) 0.028(3) -0.005(2) 0.008(2) -0.005(2)
C41 0.039(3) 0.037(3) 0.033(3) 0.006(2) -0.003(3) -0.002(3)
C42 0.036(3) 0.046(3) 0.033(3) -0.011(2) 0.013(3) -0.003(3)
C43 0.046(4) 0.047(3) 0.038(3) -0.008(3) 0.010(3) -0.021(3)
C44 0.070(3) 0.091(3) 0.040(2) -0.032(2) 0.000(2) -0.002(2)
C45 0.073(3) 0.093(3) 0.043(2) -0.032(2) -0.002(2) -0.004(2)
C46 0.074(3) 0.093(3) 0.042(2) -0.031(2) -0.003(2) -0.001(2)
C47 0.073(3) 0.092(3) 0.042(2) -0.033(2) -0.001(2) 0.000(2)
C48 0.046(3) 0.030(3) 0.026(3) 0.002(2) 0.007(2) 0.000(3)
C49 0.036(3) 0.031(3) 0.022(3) -0.007(2) 0.010(2) -0.009(2)
C50 0.040(3) 0.056(4) 0.036(3) 0.008(3) 0.006(3) -0.019(3)
C51 0.034(4) 0.094(5) 0.047(4) 0.031(4) 0.011(3) -0.004(3)
C52 0.032(3) 0.034(3) 0.030(3) -0.006(2) 0.013(2) -0.004(2)
C53 0.026(3) 0.030(3) 0.030(3) -0.001(2) 0.008(2) 0.000(2)
C54 0.032(3) 0.026(3) 0.033(3) -0.002(2) 0.007(2) -0.002(2)
C55 0.029(3) 0.031(3) 0.030(3) 0.000(2) 0.009(2) 0.006(2)
C56 0.024(3) 0.027(3) 0.032(3) 0.001(2) 0.010(2) 0.000(2)
C57 0.026(3) 0.027(3) 0.020(3) 0.000(2) 0.004(2) -0.001(2)
C58 0.024(3) 0.027(3) 0.018(3) 0.001(2) 0.004(2) -0.001(2)
C59 0.037(3) 0.032(3) 0.049(4) -0.007(3) 0.017(3) 0.004(3)
C60 0.050(4) 0.041(4) 0.080(5) 0.005(3) 0.019(4) 0.019(3)
C61 0.046(4) 0.047(4) 0.103(6) -0.017(4) 0.042(4) 0.004(3)
C62 0.063(4) 0.057(4) 0.052(4) -0.007(3) 0.028(4) 0.013(3)
C63 0.026(3) 0.025(3) 0.033(3) 0.000(2) 0.010(2) -0.001(2)
C64 0.030(3) 0.028(3) 0.046(4) -0.008(2) 0.006(3) -0.009(2)
C65 0.040(3) 0.037(3) 0.054(4) 0.001(3) 0.023(3) -0.006(3)
C66 0.038(3) 0.030(3) 0.040(3) 0.007(2) 0.009(3) 0.002(2)
C67 0.021(3) 0.020(2) 0.029(3) 0.007(2) 0.003(2) 0.000(2)
C68 0.020(3) 0.025(3) 0.034(3) 0.006(2) 0.004(2) 0.000(2)
C69 0.019(3) 0.027(3) 0.040(3) 0.004(2) -0.004(2) 0.002(2)
C70 0.027(3) 0.025(3) 0.048(4) -0.001(2) -0.008(3) 0.005(2)
C71 0.030(3) 0.026(3) 0.042(3) -0.002(2) 0.001(3) 0.001(2)
C72 0.024(3) 0.021(3) 0.036(3) 0.006(2) -0.001(2) 0.003(2)
C73 0.019(3) 0.033(3) 0.029(3) 0.009(2) 0.002(2) 0.004(2)
C74 0.033(3) 0.052(4) 0.037(3) 0.006(3) 0.009(3) 0.005(3)
C75 0.027(3) 0.031(3) 0.029(3) -0.005(2) -0.002(2) 0.001(2)
C76 0.030(3) 0.044(3) 0.028(3) 0.007(2) 0.001(2) 0.003(3)
C77 0.067(3) 0.059(3) 0.106(4) -0.029(2) -0.028(3) 0.029(2)
C78 0.071(3) 0.061(3) 0.108(4) -0.028(2) -0.028(3) 0.030(2)
C79 0.069(3) 0.060(3) 0.107(4) -0.029(2) -0.028(3) 0.029(2)
C80 0.069(3) 0.062(3) 0.108(4) -0.030(2) -0.026(3) 0.029(2)
C81 0.025(3) 0.023(2) 0.025(3) -0.002(2) 0.002(2) 0.001(2)
C82 0.036(3) 0.029(3) 0.065(4) 0.013(3) 0.007(3) 0.013(3)
C83 0.039(3) 0.024(3) 0.053(4) 0.011(3) 0.010(3) 0.006(2)
C84 0.037(3) 0.022(3) 0.020(3) 0.002(2) -0.004(2) -0.003(2)
C85 0.032(3) 0.022(2) 0.028(3) 0.000(2) 0.011(2) -0.001(2)
C86 0.023(3) 0.029(3) 0.027(3) 0.003(2) 0.007(2) 0.000(2)
C87 0.029(3) 0.024(3) 0.037(3) 0.001(2) 0.011(2) 0.000(2)
C88 0.033(3) 0.028(3) 0.046(4) -0.006(2) 0.015(3) -0.009(2)
C89 0.032(3) 0.035(3) 0.036(3) -0.009(2) 0.007(2) -0.011(3)
C90 0.025(3) 0.031(3) 0.029(3) -0.004(2) 0.007(2) -0.003(2)
C91 0.018(2) 0.024(3) 0.029(3) -0.004(2) 0.004(2) -0.002(2)
C92 0.055(4) 0.030(3) 0.074(5) -0.011(3) 0.017(4) -0.022(3)
C93 0.068(5) 0.042(4) 0.097(6) -0.010(4) 0.029(4) -0.024(4)
C94 0.085(6) 0.049(4) 0.153(9) -0.047(5) 0.063(6) -0.025(4)
C95 0.113(7) 0.066(5) 0.091(7) -0.018(5) -0.011(6) -0.051(5)
C96 0.028(3) 0.033(3) 0.023(3) -0.005(2) -0.002(2) -0.002(2)
C97 0.042(4) 0.051(4) 0.033(3) -0.004(3) -0.006(3) -0.008(3)
C98 0.037(3) 0.042(3) 0.026(3) -0.007(2) 0.001(2) 0.008(3)
C99 0.044(3) 0.038(3) 0.029(3) 0.002(2) 0.011(3) 0.001(3)
C28A 0.054(3) 0.063(3) 0.043(3) 0.021(2) 0.002(2) 0.012(2)
C29A 0.053(3) 0.064(3) 0.043(3) 0.021(2) 0.001(2) 0.011(2)
C27A 0.052(3) 0.062(3) 0.042(3) 0.022(2) 0.003(2) 0.012(2)

loop_
_atom_type_symbol
_atom_type_description
_atom_type_scat_dispersion_real
_atom_type_scat_dispersion_imag
_atom_type_scat_source
C C 0.0033 0.0016 'International Tables Vol C Tables 4.2.6.8 and 6.1.1.4'
H H 0.0000 0.0000 'International Tables Vol C Tables 4.2.6.8 and 6.1.1.4'
Cl Cl 0.1484 0.1585 'International Tables Vol C Tables 4.2.6.8 and 6.1.1.4'
Er Er -0.2586 4.9576 'International Tables Vol C Tables 4.2.6.8 and 6.1.1.4'
N N 0.0061 0.0033 'International Tables Vol C Tables 4.2.6.8 and 6.1.1.4'
O O 0.0106 0.0060 'International Tables Vol C Tables 4.2.6.8 and 6.1.1.4'

loop_
_geom_angle_atom_site_label_1
_geom_angle_atom_site_label_2
_geom_angle_atom_site_label_3
_geom_angle
O3 Er1 O1 99.91(12)
O3 Er1 O5 103.24(12)
O1 Er1 O5 102.52(12)
O3 Er1 Cl1 98.80(9)
O1 Er1 Cl1 158.57(9)
O5 Er1 Cl1 83.17(9)
O3 Er1 Cl3 156.48(9)
O1 Er1 Cl3 84.04(9)
O5 Er1 Cl3 98.42(9)
Cl1 Er1 Cl3 74.65(3)
O3 Er1 Cl2 82.52(9)
O1 Er1 Cl2 98.18(9)
O5 Er1 Cl2 157.11(9)
Cl1 Er1 Cl2 74.01(3)
Cl3 Er1 Cl2 73.96(3)
O2 Er2 O6 101.61(12)
O2 Er2 O4 104.16(12)
O6 Er2 O4 99.88(12)
O2 Er2 Cl1 157.86(9)
O6 Er2 Cl1 97.39(9)
O4 Er2 Cl1 83.47(9)
O2 Er2 Cl3 95.43(9)
O6 Er2 Cl3 85.49(9)
O4 Er2 Cl3 158.07(9)
Cl1 Er2 Cl3 74.73(3)
O2 Er2 Cl2 84.13(9)
O6 Er2 Cl2 159.13(9)
O4 Er2 Cl2 98.08(9)
Cl1 Er2 Cl2 74.15(3)
Cl3 Er2 Cl2 73.93(3)
Er2 Cl1 Er1 92.13(3)
Er2 Cl2 Er1 91.31(3)
Er1 Cl3 Er2 91.50(3)
C1 O1 Er1 172.2(3)
C25 O2 Er2 172.6(3)
C34 O3 Er1 172.6(3)
C58 O4 Er2 162.9(3)
C67 O5 Er1 164.4(3)
C91 O6 Er2 176.2(3)
C18 N1 C15 125.3(4)
C18 N1 C16 108.7(4)
C15 N1 C16 124.9(4)
C18 N2 C19 124.7(4)
C18 N2 C17 108.5(4)
C19 N2 C17 125.4(4)
C49 N3 C50 109.2(5)
C49 N3 C48 126.2(4)
C50 N3 C48 120.6(4)
C49 N4 C51 108.8(4)
C49 N4 C52 126.7(4)
C51 N4 C52 124.1(4)
C84 N5 C81 126.1(4)
C84 N5 C82 108.8(4)
C81 N5 C82 123.7(4)
C84 N6 C83 109.0(4)
C84 N6 C85 124.4(4)
C83 N6 C85 124.5(4)
O1 C1 C6 119.3(4)
O1 C1 C2 123.1(4)
C6 C1 C2 117.5(4)
C3 C2 C1 118.4(4)
C3 C2 C7 119.8(4)
C1 C2 C7 121.7(4)
C2 C3 C4 125.1(5)
C2 C3 H3 117.5
C4 C3 H3 117.5
C5 C4 C3 115.6(5)
C5 C4 C11 124.0(5)
C3 C4 C11 120.4(5)
C4 C5 C6 122.5(5)
C4 C5 H5 118.7
C6 C5 H5 118.7
C5 C6 C1 120.7(5)
C5 C6 C15 118.3(4)
C1 C6 C15 120.9(4)
C10 C7 C9 106.9(5)
C10 C7 C8 107.5(4)
C9 C7 C8 110.9(4)
C10 C7 C2 112.7(4)
C9 C7 C2 110.1(4)
C8 C7 C2 108.7(4)
C7 C8 H8A 109.5
C7 C8 H8B 109.5
H8A C8 H8B 109.5
C7 C8 H8C 109.5
H8A C8 H8C 109.5
H8B C8 H8C 109.5
C7 C9 H9A 109.5
C7 C9 H9B 109.5
H9A C9 H9B 109.5
C7 C9 H9C 109.5
H9A C9 H9C 109.5
H9B C9 H9C 109.5
C7 C10 H10A 109.5
C7 C10 H10B 109.5
H10A C10 H10B 109.5
C7 C10 H10C 109.5
H10A C10 H10C 109.5
H10B C10 H10C 109.5
C13 C11 C14 109.7(5)
C13 C11 C4 111.9(5)
C14 C11 C4 110.0(5)
C13 C11 C12 107.1(5)
C14 C11 C12 107.8(5)
C4 C11 C12 110.2(5)
C11 C12 H12A 109.5
C11 C12 H12B 109.5
H12A C12 H12B 109.5
C11 C12 H12C 109.5
H12A C12 H12C 109.5
H12B C12 H12C 109.5
C11 C13 H13A 109.5
C11 C13 H13B 109.5
H13A C13 H13B 109.5
C11 C13 H13C 109.5
H13A C13 H13C 109.5
H13B C13 H13C 109.5
C11 C14 H14A 109.5
C11 C14 H14B 109.5
H14A C14 H14B 109.5
C11 C14 H14C 109.5
H14A C14 H14C 109.5
H14B C14 H14C 109.5
N1 C15 C6 112.1(4)
N1 C15 H15A 109.2
C6 C15 H15A 109.2
N1 C15 H15B 109.2
C6 C15 H15B 109.2
H15A C15 H15B 107.9
N1 C16 C17 102.6(4)
N1 C16 H16A 111.2
C17 C16 H16A 111.2
N1 C16 H16B 111.2
C17 C16 H16B 111.2
H16A C16 H16B 109.2
N2 C17 C16 102.2(4)
N2 C17 H17A 111.3
C16 C17 H17A 111.3
N2 C17 H17B 111.3
C16 C17 H17B 111.3
H17A C17 H17B 109.2
N1 C18 N2 115.2(4)
N1 C18 H18 122.4
N2 C18 H18 122.4
N2 C19 C20 112.0(4)
N2 C19 H19A 109.2
C20 C19 H19A 109.2
N2 C19 H19B 109.2
C20 C19 H19B 109.2
H19A C19 H19B 107.9
C21 C20 C25 121.2(4)
C21 C20 C19 117.8(4)
C25 C20 C19 121.0(4)
C22 C21 C20 122.4(5)
C22 C21 H21 118.8
C20 C21 H21 118.8
C21 C22 C23 115.1(4)
C21 C22 C26 122.4(5)
C23 C22 C26 122.5(5)
C24 C23 C22 126.1(5)
C24 C23 H23 117.0
C22 C23 H23 117.0
C23 C24 C25 117.1(4)
C23 C24 C30 119.9(4)
C25 C24 C30 123.0(4)
O2 C25 C20 119.5(4)
O2 C25 C24 122.5(4)
C20 C25 C24 118.0(4)
C28A C26 C27A 112.7(9)
C28A C26 C27 130.3(8)
C27A C26 C27 41.4(7)
C28A C26 C29 58.4(8)
C27A C26 C29 138.3(8)
C27 C26 C29 109.3(8)
C28A C26 C22 116.1(7)
C27A C26 C22 110.3(7)
C27 C26 C22 113.3(6)
C29 C26 C22 109.4(6)
C28A C26 C28 51.4(7)
C27A C26 C28 69.3(8)
C27 C26 C28 107.0(8)
C29 C26 C28 108.9(7)
C22 C26 C28 108.9(6)
C28A C26 C29A 104.6(9)
C27A C26 C29A 104.3(10)
C27 C26 C29A 63.9(8)
C29 C26 C29A 50.6(7)
C22 C26 C29A 107.9(7)
C28 C26 C29A 142.5(8)
C26 C27 H27A 109.5
C26 C27 H27B 109.5
C26 C27 H27C 109.5
C26 C28 H28A 109.5
C26 C28 H28B 109.5
C26 C28 H28C 109.5
C26 C29 H29A 109.5
C26 C29 H29B 109.5
C26 C29 H29C 109.5
C24 C30 C31 112.9(4)
C24 C30 C32 109.9(4)
C31 C30 C32 107.8(4)
C24 C30 C33 110.5(4)
C31 C30 C33 106.0(4)
C32 C30 C33 109.6(4)
C30 C31 H31A 109.5
C30 C31 H31B 109.5
H31A C31 H31B 109.5
C30 C31 H31C 109.5
H31A C31 H31C 109.5
H31B C31 H31C 109.5
C30 C32 H32A 109.5
C30 C32 H32B 109.5
H32A C32 H32B 109.5
C30 C32 H32C 109.5
H32A C32 H32C 109.5
H32B C32 H32C 109.5
C30 C33 H33A 109.5
C30 C33 H33B 109.5
H33A C33 H33B 109.5
C30 C33 H33C 109.5
H33A C33 H33C 109.5
H33B C33 H33C 109.5
O3 C34 C35 124.2(4)
O3 C34 C39 118.1(4)
C35 C34 C39 117.6(4)
C36 C35 C34 118.4(5)
C36 C35 C40 119.4(4)
C34 C35 C40 122.2(4)
C37 C36 C35 124.9(5)
C37 C36 H36 117.6
C35 C36 H36 117.6
C38 C37 C36 115.9(5)
C38 C37 C44 120.7(5)
C36 C37 C44 123.4(5)
C37 C38 C39 122.2(5)
C37 C38 H38 118.9
C39 C38 H38 118.9
C38 C39 C34 121.0(5)
C38 C39 C48 118.2(5)
C34 C39 C48 120.9(4)
C41 C40 C43 107.3(4)
C41 C40 C35 109.0(4)
C43 C40 C35 113.2(4)
C41 C40 C42 110.3(4)
C43 C40 C42 106.6(4)
C35 C40 C42 110.3(4)
C40 C41 H41A 109.5
C40 C41 H41B 109.5
H41A C41 H41B 109.5
C40 C41 H41C 109.5
H41A C41 H41C 109.5
H41B C41 H41C 109.5
C40 C42 H42A 109.5
C40 C42 H42B 109.5
H42A C42 H42B 109.5
C40 C42 H42C 109.5
H42A C42 H42C 109.5
H42B C42 H42C 109.5
C40 C43 H43A 109.5
C40 C43 H43B 109.5
H43A C43 H43B 109.5
C40 C43 H43C 109.5
H43A C43 H43C 109.5
H43B C43 H43C 109.5
C47 C44 C46 108.7(6)
C47 C44 C37 108.7(6)
C46 C44 C37 111.5(6)
C47 C44 C45 110.5(7)
C46 C44 C45 105.9(6)
C37 C44 C45 111.5(6)
C44 C45 H45A 109.5
C44 C45 H45B 109.5
H45A C45 H45B 109.5
C44 C45 H45C 109.5
H45A C45 H45C 109.5
H45B C45 H45C 109.5
C44 C46 H46A 109.5
C44 C46 H46B 109.5
H46A C46 H46B 109.5
C44 C46 H46C 109.5
H46A C46 H46C 109.5
H46B C46 H46C 109.5
C44 C47 H47A 109.5
C44 C47 H47B 109.5
H47A C47 H47B 109.5
C44 C47 H47C 109.5
H47A C47 H47C 109.5
H47B C47 H47C 109.5
N3 C48 C39 111.9(4)
N3 C48 H48A 109.2
C39 C48 H48A 109.2
N3 C48 H48B 109.2
C39 C48 H48B 109.2
H48A C48 H48B 107.9
N4 C49 N3 114.3(5)
N4 C49 H49 122.8
N3 C49 H49 122.8
N3 C50 C51 101.8(4)
N3 C50 H50A 111.4
C51 C50 H50A 111.4
N3 C50 H50B 111.4
C51 C50 H50B 111.4
H50A C50 H50B 109.3
N4 C51 C50 102.4(4)
N4 C51 H51A 111.3
C50 C51 H51A 111.3
N4 C51 H51B 111.3
C50 C51 H51B 111.3
H51A C51 H51B 109.2
N4 C52 C53 109.7(4)
N4 C52 H52A 109.7
C53 C52 H52A 109.7
N4 C52 H52B 109.7
C53 C52 H52B 109.7
H52A C52 H52B 108.2
C54 C53 C58 121.0(5)
C54 C53 C52 119.4(4)
C58 C53 C52 119.3(4)
C53 C54 C55 122.0(5)
C53 C54 H54 119.0
C55 C54 H54 119.0
C56 C55 C54 115.2(4)
C56 C55 C59 125.2(5)
C54 C55 C59 119.5(4)
C55 C56 C57 124.7(5)
C55 C56 H56 117.6
C57 C56 H56 117.6
C56 C57 C58 118.2(4)
C56 C57 C63 120.0(4)
C58 C57 C63 121.8(4)
O4 C58 C57 124.1(4)
O4 C58 C53 118.7(4)
C57 C58 C53 117.2(4)
C62 C59 C61 107.9(5)
C62 C59 C55 111.2(5)
C61 C59 C55 111.8(4)
C62 C59 C60 108.8(5)
C61 C59 C60 108.4(5)
C55 C59 C60 108.7(5)
C59 C60 H60A 109.5
C59 C60 H60B 109.5
H60A C60 H60B 109.5
C59 C60 H60C 109.5
H60A C60 H60C 109.5
H60B C60 H60C 109.5
C59 C61 H61A 109.5
C59 C61 H61B 109.5
H61A C61 H61B 109.5
C59 C61 H61C 109.5
H61A C61 H61C 109.5
H61B C61 H61C 109.5
C59 C62 H62A 109.5
C59 C62 H62B 109.5
H62A C62 H62B 109.5
C59 C62 H62C 109.5
H62A C62 H62C 109.5
H62B C62 H62C 109.5
C64 C63 C65 109.2(4)
C64 C63 C66 109.3(4)
C65 C63 C66 106.1(4)
C64 C63 C57 111.0(4)
C65 C63 C57 112.7(4)
C66 C63 C57 108.4(4)
C63 C64 H64A 109.5
C63 C64 H64B 109.5
H64A C64 H64B 109.5
C63 C64 H64C 109.5
H64A C64 H64C 109.5
H64B C64 H64C 109.5
C63 C65 H65A 109.5
C63 C65 H65B 109.5
H65A C65 H65B 109.5
C63 C65 H65C 109.5
H65A C65 H65C 109.5
H65B C65 H65C 109.5
C63 C66 H66A 109.5
C63 C66 H66B 109.5
H66A C66 H66B 109.5
C63 C66 H66C 109.5
H66A C66 H66C 109.5
H66B C66 H66C 109.5
O5 C67 C72 120.2(4)
O5 C67 C68 123.4(4)
C72 C67 C68 116.5(4)
C69 C68 C67 118.5(5)
C69 C68 C73 118.8(4)
C67 C68 C73 122.5(4)
C68 C69 C70 124.7(5)
C68 C69 H69 117.7
C70 C69 H69 117.7
C71 C70 C69 115.7(5)
C71 C70 C77 122.7(5)
C69 C70 C77 121.5(5)
C70 C71 C72 121.3(5)
C70 C71 H71 119.4
C72 C71 H71 119.4
C71 C72 C67 122.9(5)
C71 C72 C81 116.5(4)
C67 C72 C81 120.6(4)
C68 C73 C75 112.5(4)
C68 C73 C76 114.0(4)
C75 C73 C76 107.1(4)
C68 C73 C74 106.4(4)
C75 C73 C74 110.3(4)
C76 C73 C74 106.4(4)
C73 C74 H74A 109.5
C73 C74 H74B 109.5
H74A C74 H74B 109.5
C73 C74 H74C 109.5
H74A C74 H74C 109.5
H74B C74 H74C 109.5
C73 C75 H75A 109.5
C73 C75 H75B 109.5
H75A C75 H75B 109.5
C73 C75 H75C 109.5
H75A C75 H75C 109.5
H75B C75 H75C 109.5
C73 C76 H76A 109.5
C73 C76 H76B 109.5
H76A C76 H76B 109.5
C73 C76 H76C 109.5
H76A C76 H76C 109.5
H76B C76 H76C 109.5
C78 C77 C79 109.4(7)
C78 C77 C70 112.3(7)
C79 C77 C70 112.7(6)
C78 C77 C80 105.5(7)
C79 C77 C80 109.1(8)
C70 C77 C80 107.5(6)
C77 C78 H78A 109.5
C77 C78 H78B 109.5
H78A C78 H78B 109.5
C77 C78 H78C 109.5
H78A C78 H78C 109.5
H78B C78 H78C 109.5
C77 C79 H79A 109.5
C77 C79 H79B 109.5
H79A C79 H79B 109.5
C77 C79 H79C 109.5
H79A C79 H79C 109.5
H79B C79 H79C 109.5
C77 C80 H80A 109.5
C77 C80 H80B 109.5
H80A C80 H80B 109.5
C77 C80 H80C 109.5
H80A C80 H80C 109.5
H80B C80 H80C 109.5
N5 C81 C72 110.8(4)
N5 C81 H81A 109.5
C72 C81 H81A 109.5
N5 C81 H81B 109.5
C72 C81 H81B 109.5
H81A C81 H81B 108.1
N5 C82 C83 101.8(4)
N5 C82 H82A 111.4
C83 C82 H82A 111.4
N5 C82 H82B 111.4
C83 C82 H82B 111.4
H82A C82 H82B 109.3
N6 C83 C82 102.2(4)
N6 C83 H83A 111.3
C82 C83 H83A 111.3
N6 C83 H83B 111.3
C82 C83 H83B 111.3
H83A C83 H83B 109.2
N5 C84 N6 114.6(4)
N5 C84 H84 122.7
N6 C84 H84 122.7
N6 C85 C86 113.0(4)
N6 C85 H85A 109.0
C86 C85 H85A 109.0
N6 C85 H85B 109.0
C86 C85 H85B 109.0
H85A C85 H85B 107.8
C87 C86 C91 121.6(5)
C87 C86 C85 118.0(4)
C91 C86 C85 120.3(4)
C88 C87 C86 123.0(5)
C88 C87 H87 118.5
C86 C87 H87 118.5
C87 C88 C89 115.0(5)
C87 C88 C92 121.7(5)
C89 C88 C92 123.1(5)
C88 C89 C90 125.3(5)
C88 C89 H89 117.4
C90 C89 H89 117.4
C89 C90 C91 118.2(5)
C89 C90 C96 119.1(5)
C91 C90 C96 122.7(4)
O6 C91 C86 119.2(4)
O6 C91 C90 123.9(4)
C86 C91 C90 116.9(4)
C94 C92 C93 110.4(6)
C94 C92 C88 108.9(5)
C93 C92 C88 110.8(5)
C94 C92 C95 107.4(7)
C93 C92 C95 106.8(6)
C88 C92 C95 112.5(5)
C92 C93 H93A 109.5
C92 C93 H93B 109.5
H93A C93 H93B 109.5
C92 C93 H93C 109.5
H93A C93 H93C 109.5
H93B C93 H93C 109.5
C92 C94 H94A 109.5
C92 C94 H94B 109.5
H94A C94 H94B 109.5
C92 C94 H94C 109.5
H94A C94 H94C 109.5
H94B C94 H94C 109.5
C92 C95 H95A 109.5
C92 C95 H95B 109.5
H95A C95 H95B 109.5
C92 C95 H95C 109.5
H95A C95 H95C 109.5
H95B C95 H95C 109.5
C99 C96 C97 106.8(4)
C99 C96 C98 109.5(4)
C97 C96 C98 107.3(4)
C99 C96 C90 109.1(4)
C97 C96 C90 113.4(4)
C98 C96 C90 110.7(4)
C96 C97 H97A 109.5
C96 C97 H97B 109.5
H97A C97 H97B 109.5
C96 C97 H97C 109.5
H97A C97 H97C 109.5
H97B C97 H97C 109.5
C96 C98 H98A 109.5
C96 C98 H98B 109.5
H98A C98 H98B 109.5
C96 C98 H98C 109.5
H98A C98 H98C 109.5
H98B C98 H98C 109.5
C96 C99 H99A 109.5
C96 C99 H99B 109.5
H99A C99 H99B 109.5
C96 C99 H99C 109.5
H99A C99 H99C 109.5
H99B C99 H99C 109.5
C26 C28A H28D 109.5
C26 C28A H28E 109.5
H28D C28A H28E 109.5
C26 C28A H28F 109.5
H28D C28A H28F 109.5
H28E C28A H28F 109.5
C26 C29A H29D 109.5
C26 C29A H29E 109.5
H29D C29A H29E 109.5
C26 C29A H29F 109.5
H29D C29A H29F 109.5
H29E C29A H29F 109.5
C26 C27A H27D 109.5
C26 C27A H27E 109.5
H27D C27A H27E 109.5
C26 C27A H27F 109.5
H27D C27A H27F 109.5
H27E C27A H27F 109.5

loop_
_geom_bond_atom_site_label_1
_geom_bond_atom_site_label_2
_geom_bond_distance
Er1 O3 2.122(3)
Er1 O1 2.133(3)
Er1 O5 2.138(3)
Er1 Cl1 2.8076(11)
Er1 Cl3 2.8173(11)
Er1 Cl2 2.8236(11)
Er2 O2 2.119(3)
Er2 O6 2.129(3)
Er2 O4 2.137(3)
Er2 Cl1 2.7996(12)
Er2 Cl3 2.8200(11)
Er2 Cl2 2.8228(11)
O1 C1 1.344(5)
O2 C25 1.350(5)
O3 C34 1.341(6)
O4 C58 1.332(5)
O5 C67 1.332(5)
O6 C91 1.335(5)
N1 C18 1.299(6)
N1 C15 1.465(6)
N1 C16 1.470(7)
N2 C18 1.310(6)
N2 C19 1.462(6)
N2 C17 1.469(7)
N3 C49 1.299(7)
N3 C50 1.456(7)
N3 C48 1.457(7)
N4 C49 1.288(6)
N4 C51 1.471(7)
N4 C52 1.480(7)
N5 C84 1.309(6)
N5 C81 1.452(6)
N5 C82 1.478(6)
N6 C84 1.311(6)
N6 C83 1.464(6)
N6 C85 1.468(6)
C1 C6 1.409(7)
C1 C2 1.419(7)
C2 C3 1.386(7)
C2 C7 1.547(7)
C3 C4 1.387(7)
C3 H3 0.9500
C4 C5 1.377(7)
C4 C11 1.540(7)
C5 C6 1.401(7)
C5 H5 0.9500
C6 C15 1.496(7)
C7 C10 1.525(7)
C7 C9 1.533(7)
C7 C8 1.536(7)
C8 H8A 0.9800
C8 H8B 0.9800
C8 H8C 0.9800
C9 H9A 0.9800
C9 H9B 0.9800
C9 H9C 0.9800
C10 H10A 0.9800
C10 H10B 0.9800
C10 H10C 0.9800
C11 C13 1.508(8)
C11 C14 1.510(8)
C11 C12 1.546(9)
C12 H12A 0.9800
C12 H12B 0.9800
C12 H12C 0.9800
C13 H13A 0.9800
C13 H13B 0.9800
C13 H13C 0.9800
C14 H14A 0.9800
C14 H14B 0.9800
C14 H14C 0.9800
C15 H15A 0.9900
C15 H15B 0.9900
C16 C17 1.533(8)
C16 H16A 0.9900
C16 H16B 0.9900
C17 H17A 0.9900
C17 H17B 0.9900
C18 H18 0.9500
C19 C20 1.499(7)
C19 H19A 0.9900
C19 H19B 0.9900
C20 C21 1.394(7)
C20 C25 1.406(7)
C21 C22 1.385(7)
C21 H21 0.9500
C22 C23 1.392(7)
C22 C26 1.538(7)
C23 C24 1.390(7)
C23 H23 0.9500
C24 C25 1.429(7)
C24 C30 1.527(7)
C26 C28A 1.458(15)
C26 C27A 1.487(16)
C26 C27 1.492(13)
C26 C29 1.500(13)
C26 C28 1.567(13)
C26 C29A 1.581(16)
C27 H27A 0.9800
C27 H27B 0.9800
C27 H27C 0.9800
C28 H28A 0.9800
C28 H28B 0.9800
C28 H28C 0.9800
C29 H29A 0.9800
C29 H29B 0.9800
C29 H29C 0.9800
C30 C31 1.535(7)
C30 C32 1.536(8)
C30 C33 1.537(7)
C31 H31A 0.9800
C31 H31B 0.9800
C31 H31C 0.9800
C32 H32A 0.9800
C32 H32B 0.9800
C32 H32C 0.9800
C33 H33A 0.9800
C33 H33B 0.9800
C33 H33C 0.9800
C34 C35 1.409(7)
C34 C39 1.415(7)
C35 C36 1.396(7)
C35 C40 1.538(7)
C36 C37 1.391(7)
C36 H36 0.9500
C37 C38 1.371(8)
C37 C44 1.533(8)
C38 C39 1.404(7)
C38 H38 0.9500
C39 C48 1.499(7)
C40 C41 1.531(7)
C40 C43 1.539(7)
C40 C42 1.537(7)
C41 H41A 0.9800
C41 H41B 0.9800
C41 H41C 0.9800
C42 H42A 0.9800
C42 H42B 0.9800
C42 H42C 0.9800
C43 H43A 0.9800
C43 H43B 0.9800
C43 H43C 0.9800
C44 C47 1.514(10)
C44 C46 1.520(11)
C44 C45 1.539(10)
C45 H45A 0.9800
C45 H45B 0.9800
C45 H45C 0.9800
C46 H46A 0.9800
C46 H46B 0.9800
C46 H46C 0.9800
C47 H47A 0.9800
C47 H47B 0.9800
C47 H47C 0.9800
C48 H48A 0.9900
C48 H48B 0.9900
C49 H49 0.9500
C50 C51 1.518(8)
C50 H50A 0.9900
C50 H50B 0.9900
C51 H51A 0.9900
C51 H51B 0.9900
C52 C53 1.506(7)
C52 H52A 0.9900
C52 H52B 0.9900
C53 C54 1.384(7)
C53 C58 1.410(7)
C54 C55 1.393(7)
C54 H54 0.9500
C55 C56 1.383(7)
C55 C59 1.533(7)
C56 C57 1.394(7)
C56 H56 0.9500
C57 C58 1.402(7)
C57 C63 1.552(7)
C59 C62 1.510(8)
C59 C61 1.531(8)
C59 C60 1.544(8)
C60 H60A 0.9800
C60 H60B 0.9800
C60 H60C 0.9800
C61 H61A 0.9800
C61 H61B 0.9800
C61 H61C 0.9800
C62 H62A 0.9800
C62 H62B 0.9800
C62 H62C 0.9800
C63 C64 1.525(7)
C63 C65 1.529(7)
C63 C66 1.541(7)
C64 H64A 0.9800
C64 H64B 0.9800
C64 H64C 0.9800
C65 H65A 0.9800
C65 H65B 0.9800
C65 H65C 0.9800
C66 H66A 0.9800
C66 H66B 0.9800
C66 H66C 0.9800
C67 C72 1.398(7)
C67 C68 1.430(7)
C68 C69 1.393(7)
C68 C73 1.529(7)
C69 C70 1.404(7)
C69 H69 0.9500
C70 C71 1.387(7)
C70 C77 1.524(8)
C71 C72 1.397(7)
C71 H71 0.9500
C72 C81 1.515(7)
C73 C75 1.527(7)
C73 C76 1.541(7)
C73 C74 1.553(7)
C74 H74A 0.9800
C74 H74B 0.9800
C74 H74C 0.9800
C75 H75A 0.9800
C75 H75B 0.9800
C75 H75C 0.9800
C76 H76A 0.9800
C76 H76B 0.9800
C76 H76C 0.9800
C77 C78 1.474(11)
C77 C79 1.509(10)
C77 C80 1.550(12)
C78 H78A 0.9800
C78 H78B 0.9800
C78 H78C 0.9800
C79 H79A 0.9800
C79 H79B 0.9800
C79 H79C 0.9800
C80 H80A 0.9800
C80 H80B 0.9800
C80 H80C 0.9800
C81 H81A 0.9900
C81 H81B 0.9900
C82 C83 1.544(8)
C82 H82A 0.9900
C82 H82B 0.9900
C83 H83A 0.9900
C83 H83B 0.9900
C84 H84 0.9500
C85 C86 1.503(7)
C85 H85A 0.9900
C85 H85B 0.9900
C86 C87 1.386(7)
C86 C91 1.409(7)
C87 C88 1.378(8)
C87 H87 0.9500
C88 C89 1.394(8)
C88 C92 1.526(7)
C89 C90 1.393(7)
C89 H89 0.9500
C90 C91 1.429(7)
C90 C96 1.535(7)
C92 C94 1.512(9)
C92 C93 1.525(9)
C92 C95 1.556(10)
C93 H93A 0.9800
C93 H93B 0.9800
C93 H93C 0.9800
C94 H94A 0.9800
C94 H94B 0.9800
C94 H94C 0.9800
C95 H95A 0.9800
C95 H95B 0.9800
C95 H95C 0.9800
C96 C99 1.527(7)
C96 C97 1.531(7)
C96 C98 1.532(7)
C97 H97A 0.9800
C97 H97B 0.9800
C97 H97C 0.9800
C98 H98A 0.9800
C98 H98B 0.9800
C98 H98C 0.9800
C99 H99A 0.9800
C99 H99B 0.9800
C99 H99C 0.9800
C28A H28D 0.9800
C28A H28E 0.9800
C28A H28F 0.9800
C29A H29D 0.9800
C29A H29E 0.9800
C29A H29F 0.9800
C27A H27D 0.9800
C27A H27E 0.9800
C27A H27F 0.9800

loop_
_platon_squeeze_void_nr
_platon_squeeze_void_average_x
_platon_squeeze_void_average_y
_platon_squeeze_void_average_z
_platon_squeeze_void_volume
_platon_squeeze_void_count_electrons
_platon_squeeze_void_content
1 0.834 0.087 0.177 285 37 ' '
2 0.166 -0.087 0.823 285 37 ' '
3 0.134 0.258 0.392 194 26 ' '
4 0.634 0.242 0.892 194 26 ' '
5 0.324 0.226 0.202 7 1 ' '
6 0.334 0.413 0.677 285 37 ' '
7 0.824 0.274 0.702 7 1 ' '
8 0.666 0.587 0.323 285 37 ' '
9 0.366 0.758 0.108 194 26 ' '
10 0.866 0.742 0.608 194 26 ' '
11 0.176 0.726 0.298 7 1 ' '
12 0.676 0.774 0.798 7 1 ' '
